data_8103973
loop_
_publ_author_name
'Taylor, J.C.'

_publ_section_title
;
 A comparison of profile decomposition and Rietveld methods for
 structurtal refinement with powder diffraction data.
;
_journal_name_full 'Zeitschrift fuer Kristallographie (149,1979-)'
_journal_page_first 151
_journal_page_last 160
_journal_volume 181
_journal_year 1987
_chemical_formula_sum 'I4 U'
_chemical_name_systematic 'U I4'
_space_group_IT_number 15
_symmetry_space_group_name_Hall '-C 2yc'
_symmetry_space_group_name_H-M 'C 1 2/c 1'
_cell_angle_alpha 90
_cell_angle_beta 90.52
_cell_angle_gamma 90
_cell_formula_units_Z 4
_cell_length_a 10.2917
_cell_length_b 6.0234
_cell_length_c 4.9059
_cell_volume 304.109
_citation_journal_id_ASTM ZEKRDZ
_cod_data_source_file Taylor_ZEKRDZ_1987_1672.cif
_cod_data_source_block I4U1
_cod_original_cell_volume 304.1093
_cod_original_formula_sum 'I4 U1'
_cod_database_code 8103973

loop_
_symmetry_equiv_pos_as_xyz
x,y,z
-x,y,-z+1/2
-x,-y,-z
x,-y,z-1/2
x+1/2,y+1/2,z
-x+1/2,y+1/2,-z+1/2
-x+1/2,-y+1/2,-z
x+1/2,-y+1/2,z-1/2

loop_
_atom_site_label
_atom_site_type_symbol
_atom_site_fract_x
_atom_site_fract_y
_atom_site_fract_z
_atom_site_occupancy
_atom_site_U_iso_or_equiv
U1 U+4 0 0.1513 0.25 1 0.0
I1 I-1 0.1231 0.1191 -0.0857 1 0.0
I2 I-1 -0.1329 0.3819 0.1004 1 0.0
